data_1563027
loop_
_publ_author_name
'Kinnibrugh, Tiffany L.'
'Garcia, Nancy'
'Clearfield, Abraham'

_publ_section_title
;
 Structural differences of metal biphenylenebisphosphonate with change in
 the alkali metal
;
_journal_name_full 'Journal of Solid State Chemistry'
_journal_page_first 149
_journal_page_last 158
_journal_paper_doi 10.1016/j.jssc.2011.12.034
_journal_volume 187
_journal_year 2012
_chemical_formula_moiety 'H14 Na2 O7, 0.5(C12 H10 O6 P2), 0.5(C12 H8 O6 P2), C2 H8 N, H2O'
_chemical_formula_sum 'C14 H33 N Na2 O14 P2'
_chemical_formula_weight 547.33
_space_group_IT_number 2
_space_group_name_Hall '-P 1'
_space_group_name_H-M_alt 'P -1'
_symmetry_cell_setting triclinic
_symmetry_space_group_name_Hall '-P 1'
_symmetry_space_group_name_H-M 'P -1'
_atom_sites_solution_hydrogens geom
_atom_sites_solution_primary direct
_atom_sites_solution_secondary difmap
_audit_creation_method SHELXL-97
_cell_angle_alpha 78.33(4)
_cell_angle_beta 83.71(3)
_cell_angle_gamma 72.19(4)
_cell_formula_units_Z 2
_cell_length_a 8.369(3)
_cell_length_b 9.522(5)
_cell_length_c 16.5383(15)
_cell_measurement_reflns_used 5382
_cell_measurement_temperature 110(2)
_cell_measurement_theta_max 28.89
_cell_measurement_theta_min 2.40
_cell_volume 1227.2(8)
_computing_cell_refinement 'SAINT+  <Bruker, 2005)'
_computing_data_collection 'APEX2   (Bruker, 2005)'
_computing_data_reduction 'SAINT+  <Bruker, 2005)'
_computing_molecular_graphics 'SHELXTL (Sheldrick, 2008)'
_computing_publication_material 'SHELXTL (Sheldrick, 2008>'
_computing_structure_refinement 'SHELXTL (Sheldrick, 2008)'
_computing_structure_solution 'SHELXTL (Sheldrick, 2008)'
_diffrn_ambient_temperature 110(2)
_diffrn_measured_fraction_theta_full 0.983
_diffrn_measured_fraction_theta_max 0.983
_diffrn_measurement_device_type 'BRUKER  SMART APEX II CCD AREA DETECTOR'
_diffrn_measurement_method 'phi and omega scans'
_diffrn_radiation_monochromator graphite
_diffrn_radiation_source 'fine-focus sealed tube'
_diffrn_radiation_type MoK\a
_diffrn_radiation_wavelength 0.71073
_diffrn_reflns_av_R_equivalents 0.0411
_diffrn_reflns_av_sigmaI/netI 0.0475
_diffrn_reflns_limit_h_max 11
_diffrn_reflns_limit_h_min -11
_diffrn_reflns_limit_k_max 12
_diffrn_reflns_limit_k_min -12
_diffrn_reflns_limit_l_max 21
_diffrn_reflns_limit_l_min -21
_diffrn_reflns_number 14440
_diffrn_reflns_theta_full 27.99
_diffrn_reflns_theta_max 27.99
_diffrn_reflns_theta_min 2.28
_exptl_absorpt_coefficient_mu 0.278
_exptl_absorpt_correction_T_max 0.9928
_exptl_absorpt_correction_T_min 0.9329
_exptl_absorpt_correction_type multi-scan
_exptl_absorpt_process_details 'SADABS (Sheldrick, 2008)'
_exptl_crystal_colour COLORLESS
_exptl_crystal_density_diffrn 1.481
_exptl_crystal_density_method 'not measured'
_exptl_crystal_description PLATE
_exptl_crystal_F_000 576
_exptl_crystal_size_max 0.25
_exptl_crystal_size_mid 0.20
_exptl_crystal_size_min 0.03
_refine_diff_density_max 0.822
_refine_diff_density_min -0.547
_refine_diff_density_rms 0.077
_refine_ls_extinction_method none
_refine_ls_goodness_of_fit_ref 1.094
_refine_ls_hydrogen_treatment mixed
_refine_ls_matrix_type full
_refine_ls_number_parameters 373
_refine_ls_number_reflns 5802
_refine_ls_number_restraints 1
_refine_ls_restrained_S_all 1.094
_refine_ls_R_factor_all 0.0541
_refine_ls_R_factor_gt 0.0441
_refine_ls_shift/su_max 0.001
_refine_ls_shift/su_mean 0.000
_refine_ls_structure_factor_coef Fsqd
_refine_ls_weighting_details 'calc w=1/[\s^2^(Fo^2^)+(0.0730P)^2^+0.2076P] where P=(Fo^2^+2Fc^2^)/3'
_refine_ls_weighting_scheme calc
_refine_ls_wR_factor_gt 0.1235
_refine_ls_wR_factor_ref 0.1315
_reflns_number_gt 4747
_reflns_number_total 5802
_reflns_threshold_expression I>2\s(I)
_cod_data_source_file JSSC-2012-187-149.cif
_cod_data_source_block compound7
_cod_depositor_comments
;
The following automatic conversions were performed:

data item '_symmetry_cell_setting' value 'Triclinic' was changed to
'triclinic' in accordance with the built-in table derived from the
CIF Core dictionary named 'cif_core.dic' version 2.4.5 last updated
on 2014-11-21.

data item '_exptl_crystal_density_meas' value 'not measured' was
changed to '?' -- the value is perceived as not measured.

Automatic conversion script
Id: cif_fix_values 8369 2020-08-20 11:38:08Z andrius 
;
_cod_database_code 1563027

loop_
_symmetry_equiv_pos_as_xyz
'x, y, z'
'-x, -y, -z'

loop_
_atom_site_label
_atom_site_type_symbol
_atom_site_fract_x
_atom_site_fract_y
_atom_site_fract_z
_atom_site_U_iso_or_equiv
_atom_site_adp_type
_atom_site_occupancy
_atom_site_symmetry_multiplicity
_atom_site_calc_flag
_atom_site_refinement_flags
_atom_site_disorder_assembly
_atom_site_disorder_group
Na1 Na 0.63425(9) 0.19897(8) 0.41714(5) 0.02038(19) Uani 1 1 d . . .
Na2 Na 1.0000 0.0000 0.5000 0.0191(2) Uani 1 2 d S . .
Na3 Na 0.5000 0.5000 0.5000 0.0188(2) Uani 1 2 d S . .
P1 P 0.74748(6) 0.75336(5) 0.28880(3) 0.01424(13) Uani 1 1 d . . .
P2 P 1.08534(6) 0.27952(5) 0.22690(3) 0.01540(13) Uani 1 1 d . . .
O1 O 0.74368(16) 0.59929(15) 0.27902(8) 0.0187(3) Uani 1 1 d . . .
O2 O 0.57173(16) 0.85739(15) 0.30391(8) 0.0193(3) Uani 1 1 d . . .
O3 O 0.86291(16) 0.74662(15) 0.35602(8) 0.0188(3) Uani 1 1 d . . .
O4 O 0.90305(17) 0.38076(17) 0.20549(9) 0.0204(3) Uani 1 1 d . . .
H14A H 0.867(4) 0.453(4) 0.224(2) 0.059(11) Uiso 1 1 d . . .
O5 O 1.10010(17) 0.12277(16) 0.21782(9) 0.0226(3) Uani 1 1 d . . .
O6 O 1.12918(16) 0.29295(15) 0.31069(8) 0.0190(3) Uani 1 1 d . . .
O7 O 0.88773(18) 0.24756(17) 0.43028(9) 0.0199(3) Uani 1 1 d . . .
H7C H 0.962(3) 0.259(3) 0.3925(16) 0.027(6) Uiso 1 1 d . . .
H7B H 0.859(4) 0.328(4) 0.4474(19) 0.053(10) Uiso 1 1 d . . .
O8 O 0.75100(18) -0.05380(16) 0.47188(10) 0.0207(3) Uani 1 1 d . . .
H8C H 0.693(3) -0.075(3) 0.5136(17) 0.028(7) Uiso 1 1 d . . .
H8B H 0.763(3) -0.124(3) 0.4425(17) 0.038(8) Uiso 1 1 d . . .
O9 O 0.52405(19) 0.44906(16) 0.36153(9) 0.0199(3) Uani 1 1 d . . .
H9C H 0.593(4) 0.492(4) 0.332(2) 0.060(10) Uiso 1 1 d . . .
H9B H 0.430(4) 0.487(3) 0.3477(16) 0.030(7) Uiso 1 1 d . . .
O10 O 0.60900(19) 0.24114(16) 0.55722(9) 0.0213(3) Uani 1 1 d . . .
H10C H 0.545(3) 0.212(3) 0.5984(16) 0.030(7) Uiso 1 1 d . . .
H10B H 0.700(4) 0.200(4) 0.5757(18) 0.049(9) Uiso 1 1 d . . .
O11 O 1.08087(18) -0.08032(16) 0.36562(9) 0.0235(3) Uani 1 1 d D . .
H11C H 1.0836 -0.0075 0.3298 0.046(9) Uiso 1 1 calc R . .
H11B H 1.0269 -0.1310 0.3534 0.065(11) Uiso 1 1 d RD . .
O12 O 0.4288(2) 0.11727(18) 0.37549(9) 0.0221(3) Uani 1 1 d . . .
H12C H 0.463(4) 0.041(4) 0.3541(18) 0.046(9) Uiso 1 1 d . . .
H12B H 0.345(4) 0.163(3) 0.3532(18) 0.046(9) Uiso 1 1 d . . .
O13 O 0.22648(18) 0.47600(17) 0.51752(10) 0.0222(3) Uani 1 1 d . . .
H13C H 0.195(3) 0.408(3) 0.5488(17) 0.038(8) Uiso 1 1 d . . .
H13B H 0.194(3) 0.483(3) 0.4721(18) 0.034(7) Uiso 1 1 d . . .
O14 O 0.82983(18) 0.46445(19) 0.64593(9) 0.0228(3) Uani 1 1 d . . .
H14B H 0.841(4) 0.532(4) 0.6614(18) 0.045(9) Uiso 1 1 d . . .
H14C H 0.921(4) 0.397(3) 0.6478(15) 0.030(7) Uiso 1 1 d . . .
N1 N 1.3649(2) -0.0990(2) 0.17940(11) 0.0281(4) Uani 1 1 d . . .
H1N H 1.279(4) -0.024(3) 0.1900(16) 0.038(7) Uiso 1 1 d . . .
H2N H 1.442(4) -0.106(3) 0.2204(18) 0.044(8) Uiso 1 1 d . . .
C1 C 0.8294(2) 0.8364(2) 0.19079(11) 0.0163(4) Uani 1 1 d . . .
C2 C 0.8204(3) 0.9861(3) 0.17355(14) 0.0365(6) Uani 1 1 d . . .
H2A H 0.7694 1.0458 0.2127 0.044 Uiso 1 1 calc R . .
C3 C 0.8853(3) 1.0506(3) 0.09928(14) 0.0335(5) Uani 1 1 d . . .
H3A H 0.8762 1.1523 0.0897 0.040 Uiso 1 1 calc R . .
C4 C 0.9629(2) 0.9662(2) 0.03960(11) 0.0194(4) Uani 1 1 d . . .
C5 C 0.9711(5) 0.8178(3) 0.05709(17) 0.0666(12) Uani 1 1 d . . .
H5A H 1.0225 0.7578 0.0181 0.080 Uiso 1 1 calc R . .
C6 C 0.9057(4) 0.7533(3) 0.13070(16) 0.0535(9) Uani 1 1 d . . .
H6A H 0.9134 0.6519 0.1397 0.064 Uiso 1 1 calc R . .
C7 C 1.2247(2) 0.3525(2) 0.15023(11) 0.0175(4) Uani 1 1 d . . .
C8 C 1.1824(3) 0.4066(3) 0.06931(15) 0.0427(7) Uani 1 1 d . . .
H8A H 1.0796 0.4053 0.0535 0.051 Uiso 1 1 calc R . .
C9 C 1.2892(3) 0.4629(4) 0.01090(15) 0.0449(7) Uani 1 1 d . . .
H9A H 1.2565 0.4984 -0.0432 0.054 Uiso 1 1 calc R . .
C10 C 1.4437(2) 0.4677(2) 0.03113(12) 0.0187(4) Uani 1 1 d . . .
C11 C 1.4876(3) 0.4099(3) 0.11218(13) 0.0309(5) Uani 1 1 d . . .
H11A H 1.5919 0.4081 0.1276 0.037 Uiso 1 1 calc R . .
C12 C 1.3801(3) 0.3546(3) 0.17079(13) 0.0310(5) Uani 1 1 d . . .
H12A H 1.4126 0.3183 0.2249 0.037 Uiso 1 1 calc R . .
C2S C 1.4326(3) -0.0496(3) 0.09616(14) 0.0422(7) Uani 1 1 d . . .
H2SA H 1.4551 0.0441 0.0942 0.063 Uiso 1 1 calc R . .
H2SB H 1.3520 -0.0370 0.0562 0.063 Uiso 1 1 calc R . .
H2SC H 1.5349 -0.1235 0.0838 0.063 Uiso 1 1 calc R . .
C3S C 1.3275(4) -0.2429(3) 0.18928(18) 0.0475(7) Uani 1 1 d . . .
H3SA H 1.2740 -0.2636 0.2429 0.071 Uiso 1 1 calc R . .
H3SB H 1.4301 -0.3214 0.1840 0.071 Uiso 1 1 calc R . .
H3SC H 1.2538 -0.2376 0.1474 0.071 Uiso 1 1 calc R . .

loop_
_atom_site_aniso_label
_atom_site_aniso_U_11
_atom_site_aniso_U_22
_atom_site_aniso_U_33
_atom_site_aniso_U_23
_atom_site_aniso_U_13
_atom_site_aniso_U_12
Na1 0.0189(4) 0.0178(4) 0.0237(4) -0.0020(3) -0.0029(3) -0.0047(3)
Na2 0.0170(5) 0.0170(5) 0.0219(5) -0.0016(4) -0.0019(4) -0.0036(4)
Na3 0.0179(5) 0.0180(6) 0.0193(5) -0.0028(4) 0.0005(4) -0.0042(4)
P1 0.0124(2) 0.0147(2) 0.0137(2) -0.00051(17) 0.00154(17) -0.00328(17)
P2 0.0130(2) 0.0161(3) 0.0159(2) -0.00140(18) 0.00128(17) -0.00411(18)
O1 0.0170(6) 0.0182(7) 0.0203(7) -0.0027(5) 0.0034(5) -0.0062(5)
O2 0.0139(6) 0.0192(7) 0.0203(7) -0.0007(5) 0.0025(5) -0.0011(5)
O3 0.0183(7) 0.0196(7) 0.0173(6) -0.0015(5) -0.0019(5) -0.0049(5)
O4 0.0150(7) 0.0215(8) 0.0222(7) -0.0038(6) 0.0002(5) -0.0021(6)
O5 0.0217(7) 0.0193(7) 0.0266(7) -0.0047(6) 0.0045(6) -0.0072(6)
O6 0.0155(6) 0.0237(7) 0.0163(6) -0.0024(5) 0.0003(5) -0.0045(5)
O7 0.0172(7) 0.0193(8) 0.0218(7) -0.0023(6) 0.0034(6) -0.0056(6)
O8 0.0193(7) 0.0200(8) 0.0226(7) -0.0041(6) 0.0007(6) -0.0057(6)
O9 0.0160(7) 0.0193(7) 0.0226(7) 0.0006(6) -0.0014(6) -0.0052(6)
O10 0.0181(7) 0.0220(8) 0.0197(7) 0.0003(6) 0.0028(6) -0.0037(6)
O11 0.0255(7) 0.0224(8) 0.0228(7) -0.0008(6) 0.0000(6) -0.0096(6)
O12 0.0192(7) 0.0184(8) 0.0271(8) -0.0026(6) -0.0051(6) -0.0028(6)
O13 0.0231(8) 0.0254(8) 0.0192(7) -0.0004(6) -0.0016(6) -0.0107(6)
O14 0.0164(7) 0.0235(8) 0.0282(8) -0.0062(6) -0.0047(6) -0.0029(6)
N1 0.0210(9) 0.0326(11) 0.0222(9) -0.0035(8) -0.0023(7) 0.0040(8)
C1 0.0136(8) 0.0184(9) 0.0163(9) -0.0009(7) -0.0004(7) -0.0053(7)
C2 0.0591(16) 0.0230(12) 0.0267(11) -0.0100(9) 0.0223(11) -0.0157(11)
C3 0.0523(15) 0.0174(11) 0.0288(11) -0.0045(9) 0.0170(10) -0.0137(10)
C4 0.0207(9) 0.0214(10) 0.0162(9) -0.0016(7) 0.0010(7) -0.0082(8)
C5 0.135(3) 0.0252(14) 0.0387(15) -0.0179(11) 0.0556(18) -0.0346(17)
C6 0.106(3) 0.0193(12) 0.0342(14) -0.0115(10) 0.0387(15) -0.0272(14)
C7 0.0167(9) 0.0162(9) 0.0179(9) -0.0022(7) 0.0032(7) -0.0043(7)
C8 0.0249(12) 0.076(2) 0.0267(12) 0.0179(12) -0.0082(9) -0.0284(12)
C9 0.0284(12) 0.082(2) 0.0212(11) 0.0196(12) -0.0089(9) -0.0279(13)
C10 0.0170(9) 0.0173(9) 0.0197(9) -0.0024(7) 0.0040(7) -0.0042(7)
C11 0.0241(11) 0.0518(15) 0.0213(10) -0.0005(10) -0.0018(8) -0.0213(10)
C12 0.0275(11) 0.0507(15) 0.0181(10) 0.0030(9) -0.0026(8) -0.0217(10)
C2S 0.0293(12) 0.0633(18) 0.0249(12) -0.0013(11) -0.0014(9) -0.0043(12)
C3S 0.0531(17) 0.0346(15) 0.0485(16) -0.0039(12) -0.0093(13) -0.0036(12)

loop_
_atom_type_symbol
_atom_type_description
_atom_type_scat_dispersion_real
_atom_type_scat_dispersion_imag
_atom_type_scat_source
C C 0.0033 0.0016 'International Tables Vol C Tables 4.2.6.8 and 6.1.1.4'
H H 0.0000 0.0000 'International Tables Vol C Tables 4.2.6.8 and 6.1.1.4'
O O 0.0106 0.0060 'International Tables Vol C Tables 4.2.6.8 and 6.1.1.4'
Na Na 0.0362 0.0249 'International Tables Vol C Tables 4.2.6.8 and 6.1.1.4'
P P 0.1023 0.0942 'International Tables Vol C Tables 4.2.6.8 and 6.1.1.4'
N N 0.0061 0.0033 'International Tables Vol C Tables 4.2.6.8 and 6.1.1.4'

loop_
_geom_angle_atom_site_label_1
_geom_angle_atom_site_label_2
_geom_angle_atom_site_label_3
_geom_angle
_geom_angle_site_symmetry_1
_geom_angle_site_symmetry_3
O9 Na1 O12 96.58(7) . .
O9 Na1 O8 178.81(7) . .
O12 Na1 O8 84.13(7) . .
O9 Na1 O7 88.48(7) . .
O12 Na1 O7 163.94(7) . .
O8 Na1 O7 90.58(7) . .
O9 Na1 O10 94.32(7) . .
O12 Na1 O10 117.28(7) . .
O8 Na1 O10 86.19(7) . .
O7 Na1 O10 77.32(7) . .
O9 Na1 Na3 47.58(5) . .
O12 Na1 Na3 115.74(6) . .
O8 Na1 Na3 132.90(6) . .
O7 Na1 Na3 78.79(6) . .
O10 Na1 Na3 46.75(5) . .
O9 Na1 Na2 133.09(6) . .
O12 Na1 Na2 129.50(6) . .
O8 Na1 Na2 46.05(5) . .
O7 Na1 Na2 44.86(5) . .
O10 Na1 Na2 73.86(5) . .
Na3 Na1 Na2 106.51(4) . .
O9 Na1 H7B 75.7(7) . .
O12 Na1 H7B 171.7(7) . .
O8 Na1 H7B 103.5(7) . .
O7 Na1 H7B 17.4(7) . .
O10 Na1 H7B 67.3(7) . .
Na3 Na1 H7B 61.5(7) . .
Na2 Na1 H7B 57.7(7) . .
O7 Na2 O7 180.00(7) . 2_756
O7 Na2 O8 88.59(6) . .
O7 Na2 O8 91.41(6) 2_756 .
O7 Na2 O8 91.41(6) . 2_756
O7 Na2 O8 88.59(6) 2_756 2_756
O8 Na2 O8 179.999(1) . 2_756
O7 Na2 O11 89.07(6) . .
O7 Na2 O11 90.93(6) 2_756 .
O8 Na2 O11 78.55(6) . .
O8 Na2 O11 101.45(6) 2_756 .
O7 Na2 O11 90.93(6) . 2_756
O7 Na2 O11 89.07(6) 2_756 2_756
O8 Na2 O11 101.45(6) . 2_756
O8 Na2 O11 78.55(6) 2_756 2_756
O11 Na2 O11 180.0 . 2_756
O7 Na2 Na1 44.61(5) . .
O7 Na2 Na1 135.39(5) 2_756 .
O8 Na2 Na1 44.29(5) . .
O8 Na2 Na1 135.71(5) 2_756 .
O11 Na2 Na1 85.54(5) . .
O11 Na2 Na1 94.46(5) 2_756 .
O7 Na2 Na1 135.39(5) . 2_756
O7 Na2 Na1 44.61(5) 2_756 2_756
O8 Na2 Na1 135.71(5) . 2_756
O8 Na2 Na1 44.29(5) 2_756 2_756
O11 Na2 Na1 94.46(5) . 2_756
O11 Na2 Na1 85.54(5) 2_756 2_756
Na1 Na2 Na1 180.0 . 2_756
O13 Na3 O13 179.999(1) . 2_666
O13 Na3 O10 90.15(7) . 2_666
O13 Na3 O10 89.84(7) 2_666 2_666
O13 Na3 O10 89.85(7) . .
O13 Na3 O10 90.15(7) 2_666 .
O10 Na3 O10 179.999(1) 2_666 .
O13 Na3 O9 90.30(6) . .
O13 Na3 O9 89.70(6) 2_666 .
O10 Na3 O9 87.66(6) 2_666 .
O10 Na3 O9 92.34(6) . .
O13 Na3 O9 89.70(6) . 2_666
O13 Na3 O9 90.30(6) 2_666 2_666
O10 Na3 O9 92.33(6) 2_666 2_666
O10 Na3 O9 87.66(6) . 2_666
O9 Na3 O9 180.00(7) . 2_666
O13 Na3 Na1 90.83(5) . .
O13 Na3 Na1 89.17(5) 2_666 .
O10 Na3 Na1 132.62(5) 2_666 .
O10 Na3 Na1 47.38(5) . .
O9 Na3 Na1 44.97(5) . .
O9 Na3 Na1 135.03(5) 2_666 .
O13 Na3 Na1 89.17(5) . 2_666
O13 Na3 Na1 90.83(5) 2_666 2_666
O10 Na3 Na1 47.38(5) 2_666 2_666
O10 Na3 Na1 132.62(5) . 2_666
O9 Na3 Na1 135.03(5) . 2_666
O9 Na3 Na1 44.97(5) 2_666 2_666
Na1 Na3 Na1 180.0 . 2_666
O1 P1 O2 112.24(9) . .
O1 P1 O3 112.74(8) . .
O2 P1 O3 110.47(9) . .
O1 P1 C1 106.60(9) . .
O2 P1 C1 106.39(9) . .
O3 P1 C1 108.03(8) . .
O5 P2 O6 114.17(9) . .
O5 P2 O4 108.45(9) . .
O6 P2 O4 111.36(9) . .
O5 P2 C7 109.08(9) . .
O6 P2 C7 107.66(9) . .
O4 P2 C7 105.77(9) . .
P2 O4 H14A 118(3) . .
Na1 O7 Na2 90.53(7) . .
Na1 O7 H7C 127.4(17) . .
Na2 O7 H7C 103.7(17) . .
Na1 O7 H7B 105(2) . .
Na2 O7 H7B 131(2) . .
H7C O7 H7B 103(3) . .
Na1 O8 Na2 89.66(7) . .
Na1 O8 H8C 107.7(18) . .
Na2 O8 H8C 114.0(17) . .
Na1 O8 H8B 121.3(18) . .
Na2 O8 H8B 117.7(18) . .
H8C O8 H8B 106(2) . .
Na1 O9 Na3 87.46(6) . .
Na1 O9 H9C 116(2) . .
Na3 O9 H9C 109(2) . .
Na1 O9 H9B 124.6(18) . .
Na3 O9 H9B 101.3(18) . .
H9C O9 H9B 112(3) . .
Na3 O10 Na1 85.87(6) . .
Na3 O10 H10C 112.0(17) . .
Na1 O10 H10C 128.5(17) . .
Na3 O10 H10B 127(2) . .
Na1 O10 H10B 106(2) . .
H10C O10 H10B 100(3) . .
Na2 O11 H11C 109.5 . .
Na2 O11 H11B 115.4 . .
H11C O11 H11B 113.3 . .
Na1 O12 H12C 116(2) . .
Na1 O12 H12B 130(2) . .
H12C O12 H12B 104(3) . .
Na3 O13 H13C 126.9(19) . .
Na3 O13 H13B 107.8(19) . .
H13C O13 H13B 107(3) . .
H14B O14 H14C 109(3) . .
C3S N1 C2S 113.8(2) . .
C3S N1 H1N 114.5(18) . .
C2S N1 H1N 106.0(17) . .
C3S N1 H2N 109.2(17) . .
C2S N1 H2N 110.2(16) . .
H1N N1 H2N 102(2) . .
C2 C1 C6 116.64(19) . .
C2 C1 P1 121.33(15) . .
C6 C1 P1 122.03(16) . .
C1 C2 C3 121.9(2) . .
C1 C2 H2A 119.0 . .
C3 C2 H2A 119.0 . .
C4 C3 C2 121.1(2) . .
C4 C3 H3A 119.4 . .
C2 C3 H3A 119.4 . .
C5 C4 C3 116.65(19) . .
C5 C4 C4 121.8(2) . 2_775
C3 C4 C4 121.5(2) . 2_775
C4 C5 C6 122.4(2) . .
C4 C5 H5A 118.8 . .
C6 C5 H5A 118.8 . .
C1 C6 C5 121.3(2) . .
C1 C6 H6A 119.4 . .
C5 C6 H6A 119.4 . .
C8 C7 C12 117.34(19) . .
C8 C7 P2 121.73(16) . .
C12 C7 P2 120.93(15) . .
C7 C8 C9 121.5(2) . .
C7 C8 H8A 119.2 . .
C9 C8 H8A 119.2 . .
C8 C9 C10 121.6(2) . .
C8 C9 H9A 119.2 . .
C10 C9 H9A 119.2 . .
C11 C10 C9 116.71(18) . .
C11 C10 C10 121.7(2) . 2_865
C9 C10 C10 121.6(2) . 2_865
C12 C11 C10 121.7(2) . .
C12 C11 H11A 119.2 . .
C10 C11 H11A 119.2 . .
C11 C12 C7 121.1(2) . .
C11 C12 H12A 119.4 . .
C7 C12 H12A 119.4 . .
N1 C2S H2SA 109.5 . .
N1 C2S H2SB 109.5 . .
H2SA C2S H2SB 109.5 . .
N1 C2S H2SC 109.5 . .
H2SA C2S H2SC 109.5 . .
H2SB C2S H2SC 109.5 . .
N1 C3S H3SA 109.5 . .
N1 C3S H3SB 109.5 . .
H3SA C3S H3SB 109.5 . .
N1 C3S H3SC 109.5 . .
H3SA C3S H3SC 109.5 . .
H3SB C3S H3SC 109.5 . .

loop_
_geom_bond_atom_site_label_1
_geom_bond_atom_site_label_2
_geom_bond_distance
_geom_bond_site_symmetry_2
Na1 O9 2.307(2) .
Na1 O12 2.3090(19) .
Na1 O8 2.333(2) .
Na1 O7 2.3458(18) .
Na1 O10 2.4063(17) .
Na1 Na3 3.2617(19) .
Na1 Na2 3.3402(17) .
Na1 H7B 2.68(3) .
Na2 O7 2.356(2) .
Na2 O7 2.356(2) 2_756
Na2 O8 2.4046(16) .
Na2 O8 2.4047(16) 2_756
Na2 O11 2.4543(15) .
Na2 O11 2.4544(16) 2_756
Na2 Na1 3.3402(17) 2_756
Na3 O13 2.3502(16) .
Na3 O13 2.3502(16) 2_666
Na3 O10 2.382(2) 2_666
Na3 O10 2.382(2) .
Na3 O9 2.4101(15) .
Na3 O9 2.4102(15) 2_666
Na3 Na1 3.2617(19) 2_666
P1 O1 1.5182(16) .
P1 O2 1.5281(15) .
P1 O3 1.5302(15) .
P1 C1 1.814(2) .
P2 O5 1.4965(17) .
P2 O6 1.5109(14) .
P2 O4 1.5692(16) .
P2 C7 1.807(2) .
O4 H14A 0.78(3) .
O7 H7C 0.85(3) .
O7 H7B 0.82(3) .
O8 H8C 0.82(3) .
O8 H8B 0.88(3) .
O9 H9C 0.86(3) .
O9 H9B 0.80(3) .
O10 H10C 0.87(3) .
O10 H10B 0.80(3) .
O11 H11C 0.8200 .
O11 H11B 0.8185 .
O12 H12C 0.83(3) .
O12 H12B 0.79(3) .
O13 H13C 0.83(3) .
O13 H13B 0.81(3) .
O14 H14B 0.78(3) .
O14 H14C 0.83(3) .
N1 C3S 1.471(4) .
N1 C2S 1.472(3) .
N1 H1N 0.88(3) .
N1 H2N 0.96(3) .
C1 C2 1.375(3) .
C1 C6 1.375(3) .
C2 C3 1.391(3) .
C2 H2A 0.9300 .
C3 C4 1.379(3) .
C3 H3A 0.9300 .
C4 C5 1.366(3) .
C4 C4 1.497(4) 2_775
C5 C6 1.384(3) .
C5 H5A 0.9300 .
C6 H6A 0.9300 .
C7 C8 1.377(3) .
C7 C12 1.386(3) .
C8 C9 1.383(3) .
C8 H8A 0.9300 .
C9 C10 1.387(3) .
C9 H9A 0.9300 .
C10 C11 1.386(3) .
C10 C10 1.487(4) 2_865
C11 C12 1.385(3) .
C11 H11A 0.9300 .
C12 H12A 0.9300 .
C2S H2SA 0.9600 .
C2S H2SB 0.9600 .
C2S H2SC 0.9600 .
C3S H3SA 0.9600 .
C3S H3SB 0.9600 .
C3S H3SC 0.9600 .

loop_
_geom_torsion_atom_site_label_1
_geom_torsion_atom_site_label_2
_geom_torsion_atom_site_label_3
_geom_torsion_atom_site_label_4
_geom_torsion
_geom_torsion_site_symmetry_1
_geom_torsion_site_symmetry_2
_geom_torsion_site_symmetry_3
_geom_torsion_site_symmetry_4
O9 Na1 O7 Na2 174.53(6) . . . .
O12 Na1 O7 Na2 -76.6(2) . . . .
O8 Na1 O7 Na2 -6.20(6) . . . .
O10 Na1 O7 Na2 79.76(7) . . . .
Na3 Na1 O7 Na2 127.59(5) . . . .
O8 Na2 O7 Na1 6.02(6) . . . .
O8 Na2 O7 Na1 -173.98(6) 2_756 . . .
O11 Na2 O7 Na1 84.59(6) . . . .
O11 Na2 O7 Na1 -95.41(6) 2_756 . . .
Na1 Na2 O7 Na1 180.0 2_756 . . .
O12 Na1 O8 Na2 170.89(6) . . . .
O7 Na1 O8 Na2 6.08(6) . . . .
O10 Na1 O8 Na2 -71.17(6) . . . .
O7 Na2 O8 Na1 -6.05(6) . . . .
O7 Na2 O8 Na1 173.95(6) 2_756 . . .
O11 Na2 O8 Na1 -95.40(7) . . . .
O11 Na2 O8 Na1 84.60(7) 2_756 . . .
O12 Na1 O9 Na3 119.13(6) . . . .
O7 Na1 O9 Na3 -76.15(6) . . . .
O10 Na1 O9 Na3 1.00(5) . . . .
O13 Na3 O9 Na1 -90.87(7) . . . .
O13 Na3 O9 Na1 89.13(7) 2_666 . . .
O10 Na3 O9 Na1 178.99(5) 2_666 . . .
O10 Na3 O9 Na1 -1.01(5) . . . .
O13 Na3 O10 Na1 91.27(6) . . . .
O13 Na3 O10 Na1 -88.73(6) 2_666 . . .
O9 Na3 O10 Na1 0.97(5) . . . .
O9 Na3 O10 Na1 -179.03(5) 2_666 . . .
Na1 Na3 O10 Na1 180.0 2_666 . . .
O9 Na1 O10 Na3 -1.02(6) . . . .
O12 Na1 O10 Na3 -100.70(7) . . . .
O8 Na1 O10 Na3 177.90(5) . . . .
O7 Na1 O10 Na3 86.45(7) . . . .
O1 P1 C1 C2 167.88(18) . . . .
O2 P1 C1 C2 47.9(2) . . . .
O3 P1 C1 C2 -70.7(2) . . . .
O1 P1 C1 C6 -13.2(2) . . . .
O2 P1 C1 C6 -133.1(2) . . . .
O3 P1 C1 C6 108.2(2) . . . .
C6 C1 C2 C3 -0.1(4) . . . .
P1 C1 C2 C3 178.9(2) . . . .
C1 C2 C3 C4 -0.4(4) . . . .
C2 C3 C4 C5 0.5(4) . . . .
C2 C3 C4 C4 -178.4(3) . . . 2_775
C3 C4 C5 C6 -0.1(5) . . . .
C4 C4 C5 C6 178.8(3) 2_775 . . .
C2 C1 C6 C5 0.6(5) . . . .
P1 C1 C6 C5 -178.4(3) . . . .
C4 C5 C6 C1 -0.5(6) . . . .
O5 P2 C7 C8 79.6(2) . . . .
O6 P2 C7 C8 -156.0(2) . . . .
O4 P2 C7 C8 -36.9(2) . . . .
O5 P2 C7 C12 -99.75(19) . . . .
O6 P2 C7 C12 24.6(2) . . . .
O4 P2 C7 C12 143.78(19) . . . .
C12 C7 C8 C9 -0.9(4) . . . .
P2 C7 C8 C9 179.8(2) . . . .
C7 C8 C9 C10 -0.1(5) . . . .
C8 C9 C10 C11 1.6(4) . . . .
C8 C9 C10 C10 -178.2(3) . . . 2_865
C9 C10 C11 C12 -2.1(4) . . . .
C10 C10 C11 C12 177.7(3) 2_865 . . .
C10 C11 C12 C7 1.2(4) . . . .
C8 C7 C12 C11 0.4(4) . . . .
P2 C7 C12 C11 179.72(19) . . . .
